data_4067494
loop_
_publ_author_name
'Bauer, Florian'
'Braunschweig, Holger'
'Schwab, Katrin'

_publ_section_title
;
 1,1-Diboration of Isocyanides with [2]Borametalloarenophanes
;
_journal_issue 4
_journal_name_full Organometallics
_journal_page_first 934
_journal_paper_doi 10.1021/om9009813
_journal_volume 29
_journal_year 2010
_chemical_formula_moiety 'C19 H29 B2 Fe N3'
_chemical_formula_sum 'C19 H29 B2 Fe N3'
_chemical_formula_weight 376.92
_chemical_name_common
;
?
;
_chemical_name_systematic
; 
?
;
_space_group_IT_number 14
_symmetry_cell_setting monoclinic
_symmetry_space_group_name_Hall '-P 2yn'
_symmetry_space_group_name_H-M 'P 1 21/n 1'
_atom_sites_solution_hydrogens geom
_atom_sites_solution_primary direct
_atom_sites_solution_secondary difmap
_audit_creation_method SHELXL-97
_cell_angle_alpha 90.00
_cell_angle_beta 106.474(2)
_cell_angle_gamma 90.00
_cell_formula_units_Z 4
_cell_length_a 9.8191(10)
_cell_length_b 20.866(2)
_cell_length_c 9.8839(10)
_cell_measurement_reflns_used 4238
_cell_measurement_temperature 168(2)
_cell_measurement_theta_max 23.14
_cell_measurement_theta_min 2.36
_cell_volume 1941.9(3)
_computing_cell_refinement 'Saint-NT v. 6.45'
_computing_data_collection 'Smart-NT v. 5.63'
_computing_data_reduction 'Saint-NT v. 6.45'
_computing_molecular_graphics 'XP in ShelxTL-97'
_computing_publication_material 'XP in ShelxTL-97'
_computing_structure_refinement 'SHELXL-97 (Sheldrick, 1997)'
_computing_structure_solution 'SHELXS-97 (Sheldrick, 1990)'
_diffrn_ambient_temperature 168(2)
_diffrn_measured_fraction_theta_full 1.000
_diffrn_measured_fraction_theta_max 0.995
_diffrn_measurement_device_type 'CCD area detector'
_diffrn_measurement_method 'phi and omega scans'
_diffrn_radiation_monochromator graphite
_diffrn_radiation_source 'sealed tube'
_diffrn_radiation_type MoK\a
_diffrn_radiation_wavelength 0.71073
_diffrn_reflns_av_R_equivalents 0.0906
_diffrn_reflns_av_sigmaI/netI 0.0508
_diffrn_reflns_limit_h_max 12
_diffrn_reflns_limit_h_min -12
_diffrn_reflns_limit_k_max 25
_diffrn_reflns_limit_k_min -25
_diffrn_reflns_limit_l_max 12
_diffrn_reflns_limit_l_min -12
_diffrn_reflns_number 31178
_diffrn_reflns_theta_full 26.00
_diffrn_reflns_theta_max 26.17
_diffrn_reflns_theta_min 1.95
_exptl_absorpt_coefficient_mu 0.782
_exptl_absorpt_correction_T_max 0.977
_exptl_absorpt_correction_T_min 0.643
_exptl_absorpt_correction_type multi-scan
_exptl_absorpt_process_details 'SadAbs2.0 (Sheldrick 2000)'
_exptl_crystal_colour yellow
_exptl_crystal_density_diffrn 1.289
_exptl_crystal_density_method 'not measured'
_exptl_crystal_description plate
_exptl_crystal_F_000 800
_exptl_crystal_size_max 0.24
_exptl_crystal_size_mid 0.15
_exptl_crystal_size_min 0.03
_refine_diff_density_max 0.767
_refine_diff_density_min -0.389
_refine_diff_density_rms 0.081
_refine_ls_extinction_method none
_refine_ls_goodness_of_fit_ref 1.180
_refine_ls_hydrogen_treatment constr
_refine_ls_matrix_type full
_refine_ls_number_parameters 233
_refine_ls_number_reflns 3873
_refine_ls_number_restraints 0
_refine_ls_restrained_S_all 1.180
_refine_ls_R_factor_all 0.0843
_refine_ls_R_factor_gt 0.0610
_refine_ls_shift/su_max 0.000
_refine_ls_shift/su_mean 0.000
_refine_ls_structure_factor_coef Fsqd
_refine_ls_weighting_details 'calc w=1/[\s^2^(Fo^2^)+(0.0547P)^2^+1.2248P] where P=(Fo^2^+2Fc^2^)/3'
_refine_ls_weighting_scheme calc
_refine_ls_wR_factor_gt 0.1225
_refine_ls_wR_factor_ref 0.1304
_reflns_number_gt 3080
_reflns_number_total 3873
_reflns_threshold_expression >2sigma(I)
_cod_data_source_file om9009813_si_001.cif
_cod_data_source_block kg034
_cod_original_sg_symbol_H-M 'P 21/n'
_cod_database_code 4067494

loop_
_symmetry_equiv_pos_as_xyz
'x, y, z'
'-x+1/2, y+1/2, -z+1/2'
'-x, -y, -z'
'x-1/2, -y-1/2, z-1/2'

loop_
_atom_site_label
_atom_site_type_symbol
_atom_site_fract_x
_atom_site_fract_y
_atom_site_fract_z
_atom_site_U_iso_or_equiv
_atom_site_adp_type
_atom_site_occupancy
_atom_site_symmetry_multiplicity
_atom_site_calc_flag
_atom_site_refinement_flags
B1 B 0.3258(4) 0.10873(17) 0.0852(4) 0.0221(8) Uani 1 1 d .
B2 B 0.2827(4) 0.22311(18) 0.1816(4) 0.0189(8) Uani 1 1 d .
C1 C 0.6975(4) 0.13599(18) 0.0421(4) 0.0361(9) Uani 1 1 d .
H1A H 0.7644 0.1483 -0.0104 0.043 Uiso 1 1 calc R
C2 C 0.7307(4) 0.12688(17) 0.1894(4) 0.0347(9) Uani 1 1 d .
H2A H 0.8247 0.1314 0.2573 0.042 Uiso 1 1 calc R
C3 C 0.6032(4) 0.11048(16) 0.2216(4) 0.0270(8) Uani 1 1 d .
H3B H 0.5949 0.1018 0.3164 0.032 Uiso 1 1 calc R
C4 C 0.4879(4) 0.10913(15) 0.0941(4) 0.0229(7) Uani 1 1 d .
C5 C 0.5497(4) 0.12514(17) -0.0160(4) 0.0292(8) Uani 1 1 d .
H5A H 0.4976 0.1291 -0.1161 0.035 Uiso 1 1 calc R
C6 C 0.5563(4) 0.25978(16) 0.2762(4) 0.0245(7) Uani 1 1 d .
H6A H 0.5702 0.2497 0.3760 0.029 Uiso 1 1 calc R
C7 C 0.4258(3) 0.25328(15) 0.1670(3) 0.0194(7) Uani 1 1 d .
C8 C 0.4563(4) 0.27334(16) 0.0396(4) 0.0238(7) Uani 1 1 d .
H8A H 0.3883 0.2736 -0.0546 0.029 Uiso 1 1 calc R
C9 C 0.6017(4) 0.29093(16) 0.0709(4) 0.0266(8) Uani 1 1 d .
H9A H 0.6507 0.3056 0.0029 0.032 Uiso 1 1 calc R
C10 C 0.6629(4) 0.28310(16) 0.2170(4) 0.0264(8) Uani 1 1 d .
H10A H 0.7623 0.2914 0.2687 0.032 Uiso 1 1 calc R
C11 C 0.0698(4) 0.09240(19) -0.0508(4) 0.0331(9) Uani 1 1 d .
H11A H 0.0540 0.1192 0.0224 0.050 Uiso 1 1 calc R
H11B H 0.0301 0.0507 -0.0457 0.050 Uiso 1 1 calc R
H11C H 0.0251 0.1112 -0.1411 0.050 Uiso 1 1 calc R
C12 C 0.2513(4) 0.04815(19) -0.1450(4) 0.0383(10) Uani 1 1 d .
H12A H 0.3514 0.0400 -0.1232 0.057 Uiso 1 1 calc R
H12B H 0.2202 0.0711 -0.2325 0.057 Uiso 1 1 calc R
H12C H 0.2012 0.0082 -0.1531 0.057 Uiso 1 1 calc R
C13 C 0.1659(4) 0.33061(17) 0.1399(4) 0.0345(9) Uani 1 1 d .
H13A H 0.2590 0.3435 0.1373 0.052 Uiso 1 1 calc R
H13B H 0.1411 0.3532 0.2141 0.052 Uiso 1 1 calc R
H13C H 0.0983 0.3404 0.0512 0.052 Uiso 1 1 calc R
C14 C 0.0259(4) 0.24032(18) 0.1766(4) 0.0316(9) Uani 1 1 d .
H14A H 0.0282 0.1948 0.1911 0.047 Uiso 1 1 calc R
H14B H -0.0460 0.2506 0.0910 0.047 Uiso 1 1 calc R
H14C H 0.0048 0.2613 0.2547 0.047 Uiso 1 1 calc R
C15 C 0.2802(3) 0.14749(16) 0.2058(3) 0.0209(7) Uani 1 1 d .
C16 C 0.2486(4) 0.06197(16) 0.3634(4) 0.0243(7) Uani 1 1 d .
C17 C 0.2901(4) 0.01062(17) 0.2728(4) 0.0313(8) Uani 1 1 d .
H17A H 0.2242 0.0111 0.1801 0.047 Uiso 1 1 calc R
H17B H 0.2880 -0.0307 0.3151 0.047 Uiso 1 1 calc R
H17C H 0.3841 0.0191 0.2662 0.047 Uiso 1 1 calc R
C18 C 0.0959(4) 0.04988(18) 0.3677(5) 0.0379(10) Uani 1 1 d .
H18A H 0.0702 0.0814 0.4269 0.057 Uiso 1 1 calc R
H18B H 0.0894 0.0079 0.4050 0.057 Uiso 1 1 calc R
H18C H 0.0327 0.0528 0.2740 0.057 Uiso 1 1 calc R
C19 C 0.3486(4) 0.05840(19) 0.5127(4) 0.0343(9) Uani 1 1 d .
H19A H 0.3253 0.0917 0.5692 0.052 Uiso 1 1 calc R
H19B H 0.4448 0.0638 0.5096 0.052 Uiso 1 1 calc R
H19C H 0.3388 0.0174 0.5532 0.052 Uiso 1 1 calc R
Fe1 Fe 0.58173(5) 0.19751(2) 0.12832(5) 0.02110(16) Uani 1 1 d .
N1 N 0.2224(3) 0.08647(14) -0.0322(3) 0.0254(6) Uani 1 1 d .
N2 N 0.1650(3) 0.26209(13) 0.1659(3) 0.0235(6) Uani 1 1 d .
N3 N 0.2512(3) 0.12959(13) 0.3195(3) 0.0221(6) Uani 1 1 d .

loop_
_atom_site_aniso_label
_atom_site_aniso_U_11
_atom_site_aniso_U_22
_atom_site_aniso_U_33
_atom_site_aniso_U_23
_atom_site_aniso_U_13
_atom_site_aniso_U_12
B1 0.026(2) 0.0161(18) 0.027(2) 0.0011(15) 0.0114(16) -0.0003(15)
B2 0.0185(18) 0.0237(19) 0.0153(18) 0.0005(15) 0.0059(15) -0.0010(15)
C1 0.025(2) 0.034(2) 0.057(3) -0.0099(19) 0.0242(18) -0.0019(16)
C2 0.0204(18) 0.027(2) 0.056(3) -0.0020(18) 0.0091(17) 0.0043(15)
C3 0.0249(18) 0.0222(18) 0.035(2) 0.0037(15) 0.0100(15) 0.0080(14)
C4 0.0248(18) 0.0173(16) 0.0292(19) -0.0048(14) 0.0121(14) -0.0010(13)
C5 0.029(2) 0.0299(19) 0.034(2) -0.0092(16) 0.0173(16) -0.0020(15)
C6 0.0263(18) 0.0238(18) 0.0238(18) -0.0036(14) 0.0075(14) -0.0013(14)
C7 0.0195(16) 0.0164(16) 0.0240(17) 0.0004(13) 0.0091(13) 0.0016(13)
C8 0.0208(17) 0.0254(18) 0.0258(18) 0.0010(15) 0.0077(14) -0.0015(14)
C9 0.0254(18) 0.0224(19) 0.035(2) 0.0043(15) 0.0132(15) -0.0034(14)
C10 0.0174(17) 0.0246(18) 0.037(2) -0.0058(15) 0.0083(15) -0.0043(14)
C11 0.0251(19) 0.035(2) 0.037(2) -0.0003(17) 0.0057(16) -0.0070(16)
C12 0.043(2) 0.037(2) 0.036(2) -0.0150(18) 0.0132(18) -0.0069(18)
C13 0.040(2) 0.027(2) 0.045(2) 0.0080(17) 0.0249(19) 0.0098(17)
C14 0.0215(18) 0.036(2) 0.044(2) 0.0016(17) 0.0200(16) 0.0052(15)
C15 0.0111(15) 0.0253(18) 0.0265(18) 0.0009(14) 0.0056(13) 0.0016(13)
C16 0.0209(17) 0.0249(18) 0.0295(19) 0.0017(15) 0.0109(14) -0.0021(14)
C17 0.036(2) 0.0210(18) 0.039(2) 0.0033(16) 0.0146(17) 0.0004(15)
C18 0.031(2) 0.031(2) 0.056(3) 0.0047(19) 0.0198(19) -0.0058(16)
C19 0.036(2) 0.037(2) 0.031(2) 0.0062(17) 0.0113(17) 0.0001(17)
Fe1 0.0159(2) 0.0229(3) 0.0264(3) -0.0014(2) 0.00895(18) -0.0004(2)
N1 0.0263(16) 0.0252(16) 0.0263(16) -0.0033(12) 0.0100(12) -0.0037(12)
N2 0.0209(15) 0.0251(16) 0.0282(16) 0.0026(12) 0.0130(12) 0.0009(12)
N3 0.0191(14) 0.0218(15) 0.0265(15) 0.0013(12) 0.0082(12) -0.0008(11)

loop_
_atom_type_symbol
_atom_type_description
_atom_type_scat_dispersion_real
_atom_type_scat_dispersion_imag
_atom_type_scat_source
C C 0.0033 0.0016 'International Tables Vol C Tables 4.2.6.8 and 6.1.1.4'
H H 0.0000 0.0000 'International Tables Vol C Tables 4.2.6.8 and 6.1.1.4'
B B 0.0013 0.0007 'International Tables Vol C Tables 4.2.6.8 and 6.1.1.4'
N N 0.0061 0.0033 'International Tables Vol C Tables 4.2.6.8 and 6.1.1.4'
Fe Fe 0.3463 0.8444 'International Tables Vol C Tables 4.2.6.8 and 6.1.1.4'

loop_
_geom_angle_atom_site_label_1
_geom_angle_atom_site_label_2
_geom_angle_atom_site_label_3
_geom_angle
N1 B1 C4 122.6(3)
N1 B1 C15 119.9(3)
C4 B1 C15 116.6(3)
N2 B2 C7 119.3(3)
N2 B2 C15 123.3(3)
C7 B2 C15 117.3(3)
C2 C1 C5 107.8(3)
C2 C1 Fe1 69.5(2)
C5 C1 Fe1 69.2(2)
C2 C1 H1A 126.1
C5 C1 H1A 126.1
Fe1 C1 H1A 126.1
C1 C2 C3 107.7(3)
C1 C2 Fe1 70.2(2)
C3 C2 Fe1 68.72(19)
C1 C2 H2A 126.1
C3 C2 H2A 126.1
Fe1 C2 H2A 126.1
C2 C3 C4 109.5(3)
C2 C3 Fe1 70.4(2)
C4 C3 Fe1 70.29(19)
C2 C3 H3B 125.2
C4 C3 H3B 125.2
Fe1 C3 H3B 125.2
C5 C4 C3 105.4(3)
C5 C4 B1 127.0(3)
C3 C4 B1 125.7(3)
C5 C4 Fe1 69.29(19)
C3 C4 Fe1 68.36(19)
B1 C4 Fe1 114.6(2)
C1 C5 C4 109.6(3)
C1 C5 Fe1 70.2(2)
C4 C5 Fe1 69.82(19)
C1 C5 H5A 125.2
C4 C5 H5A 125.2
Fe1 C5 H5A 125.2
C10 C6 C7 109.2(3)
C10 C6 Fe1 70.5(2)
C7 C6 Fe1 70.22(18)
C10 C6 H6A 125.4
C7 C6 H6A 125.4
Fe1 C6 H6A 125.4
C6 C7 C8 105.6(3)
C6 C7 B2 126.7(3)
C8 C7 B2 127.4(3)
C6 C7 Fe1 68.65(18)
C8 C7 Fe1 69.40(18)
B2 C7 Fe1 121.5(2)
C9 C8 C7 109.3(3)
C9 C8 Fe1 70.16(19)
C7 C8 Fe1 69.43(18)
C9 C8 H8A 125.3
C7 C8 H8A 125.3
Fe1 C8 H8A 125.3
C10 C9 C8 107.7(3)
C10 C9 Fe1 69.69(19)
C8 C9 Fe1 69.30(19)
C10 C9 H9A 126.2
C8 C9 H9A 126.2
Fe1 C9 H9A 126.2
C9 C10 C6 108.2(3)
C9 C10 Fe1 70.18(19)
C6 C10 Fe1 68.60(19)
C9 C10 H10A 125.9
C6 C10 H10A 125.9
Fe1 C10 H10A 125.9
N1 C11 H11A 109.5
N1 C11 H11B 109.5
H11A C11 H11B 109.5
N1 C11 H11C 109.5
H11A C11 H11C 109.5
H11B C11 H11C 109.5
N1 C12 H12A 109.5
N1 C12 H12B 109.5
H12A C12 H12B 109.5
N1 C12 H12C 109.5
H12A C12 H12C 109.5
H12B C12 H12C 109.5
N2 C13 H13A 109.5
N2 C13 H13B 109.5
H13A C13 H13B 109.5
N2 C13 H13C 109.5
H13A C13 H13C 109.5
H13B C13 H13C 109.5
N2 C14 H14A 109.5
N2 C14 H14B 109.5
H14A C14 H14B 109.5
N2 C14 H14C 109.5
H14A C14 H14C 109.5
H14B C14 H14C 109.5
N3 C15 B2 115.7(3)
N3 C15 B1 132.7(3)
B2 C15 B1 111.5(3)
N3 C16 C17 118.0(3)
N3 C16 C19 105.7(3)
C17 C16 C19 109.2(3)
N3 C16 C18 105.3(3)
C17 C16 C18 109.1(3)
C19 C16 C18 109.4(3)
C16 C17 H17A 109.5
C16 C17 H17B 109.5
H17A C17 H17B 109.5
C16 C17 H17C 109.5
H17A C17 H17C 109.5
H17B C17 H17C 109.5
C16 C18 H18A 109.5
C16 C18 H18B 109.5
H18A C18 H18B 109.5
C16 C18 H18C 109.5
H18A C18 H18C 109.5
H18B C18 H18C 109.5
C16 C19 H19A 109.5
C16 C19 H19B 109.5
H19A C19 H19B 109.5
C16 C19 H19C 109.5
H19A C19 H19C 109.5
H19B C19 H19C 109.5
C3 Fe1 C6 105.41(14)
C3 Fe1 C5 68.23(15)
C6 Fe1 C5 162.65(14)
C3 Fe1 C2 40.84(14)
C6 Fe1 C2 118.32(15)
C5 Fe1 C2 68.17(16)
C3 Fe1 C8 149.76(14)
C6 Fe1 C8 68.29(14)
C5 Fe1 C8 108.57(15)
C2 Fe1 C8 168.23(15)
C3 Fe1 C7 114.39(13)
C6 Fe1 C7 41.14(13)
C5 Fe1 C7 125.24(14)
C2 Fe1 C7 150.10(15)
C8 Fe1 C7 41.17(13)
C3 Fe1 C4 41.35(14)
C6 Fe1 C4 123.79(14)
C5 Fe1 C4 40.90(13)
C2 Fe1 C4 69.49(14)
C8 Fe1 C4 116.02(14)
C7 Fe1 C4 102.58(13)
C3 Fe1 C10 127.63(15)
C6 Fe1 C10 40.87(14)
C5 Fe1 C10 155.36(14)
C2 Fe1 C10 110.08(15)
C8 Fe1 C10 67.83(14)
C7 Fe1 C10 69.21(13)
C4 Fe1 C10 163.47(14)
C3 Fe1 C1 68.23(15)
C6 Fe1 C1 153.84(15)
C5 Fe1 C1 40.60(14)
C2 Fe1 C1 40.31(16)
C8 Fe1 C1 130.03(16)
C7 Fe1 C1 165.01(14)
C4 Fe1 C1 69.16(14)
C10 Fe1 C1 121.90(14)
C3 Fe1 C9 166.60(14)
C6 Fe1 C9 68.37(14)
C5 Fe1 C9 121.14(15)
C2 Fe1 C9 130.51(14)
C8 Fe1 C9 40.55(13)
C7 Fe1 C9 69.32(13)
C4 Fe1 C9 151.99(14)
C10 Fe1 C9 40.13(14)
C1 Fe1 C9 111.78(15)
B1 N1 C11 123.8(3)
B1 N1 C12 124.5(3)
C11 N1 C12 111.3(3)
B2 N2 C13 123.4(3)
B2 N2 C14 124.9(3)
C13 N2 C14 111.6(3)
C15 N3 C16 123.9(3)

loop_
_geom_bond_atom_site_label_1
_geom_bond_atom_site_label_2
_geom_bond_distance
B1 N1 1.387(5)
B1 C4 1.569(5)
B1 C15 1.606(5)
B2 N2 1.386(4)
B2 C7 1.582(5)
B2 C15 1.597(5)
C1 C2 1.411(6)
C1 C5 1.420(5)
C1 Fe1 2.053(4)
C1 H1A 0.9800
C2 C3 1.418(5)
C2 Fe1 2.043(4)
C2 H2A 0.9800
C3 C4 1.436(5)
C3 Fe1 2.021(3)
C3 H3B 0.9800
C4 C5 1.427(5)
C4 Fe1 2.046(3)
C5 Fe1 2.039(3)
C5 H5A 0.9800
C6 C10 1.422(5)
C6 C7 1.429(4)
C6 Fe1 2.023(3)
C6 H6A 0.9800
C7 C8 1.437(4)
C7 Fe1 2.044(3)
C8 C9 1.420(5)
C8 Fe1 2.044(3)
C8 H8A 0.9800
C9 C10 1.408(5)
C9 Fe1 2.055(3)
C9 H9A 0.9800
C10 Fe1 2.049(3)
C10 H10A 0.9800
C11 N1 1.463(4)
C11 H11A 0.9600
C11 H11B 0.9600
C11 H11C 0.9600
C12 N1 1.463(4)
C12 H12A 0.9600
C12 H12B 0.9600
C12 H12C 0.9600
C13 N2 1.453(4)
C13 H13A 0.9600
C13 H13B 0.9600
C13 H13C 0.9600
C14 N2 1.472(4)
C14 H14A 0.9600
C14 H14B 0.9600
C14 H14C 0.9600
C15 N3 1.291(4)
C16 N3 1.478(4)
C16 C17 1.524(5)
C16 C19 1.525(5)
C16 C18 1.533(5)
C17 H17A 0.9600
C17 H17B 0.9600
C17 H17C 0.9600
C18 H18A 0.9600
C18 H18B 0.9600
C18 H18C 0.9600
C19 H19A 0.9600
C19 H19B 0.9600
C19 H19C 0.9600

loop_
_geom_torsion_atom_site_label_1
_geom_torsion_atom_site_label_2
_geom_torsion_atom_site_label_3
_geom_torsion_atom_site_label_4
_geom_torsion
C5 C1 C2 C3 0.0(4)
Fe1 C1 C2 C3 58.7(2)
C5 C1 C2 Fe1 -58.7(3)
C1 C2 C3 C4 0.0(4)
Fe1 C2 C3 C4 59.6(2)
C1 C2 C3 Fe1 -59.6(3)
C2 C3 C4 C5 0.0(4)
Fe1 C3 C4 C5 59.8(2)
C2 C3 C4 B1 -165.1(3)
Fe1 C3 C4 B1 -105.4(3)
C2 C3 C4 Fe1 -59.7(2)
N1 B1 C4 C5 40.0(5)
C15 B1 C4 C5 -128.7(3)
N1 B1 C4 C3 -158.0(3)
C15 B1 C4 C3 33.3(5)
N1 B1 C4 Fe1 121.8(3)
C15 B1 C4 Fe1 -46.9(4)
C2 C1 C5 C4 0.1(4)
Fe1 C1 C5 C4 -58.8(2)
C2 C1 C5 Fe1 58.9(3)
C3 C4 C5 C1 -0.1(4)
B1 C4 C5 C1 164.9(3)
Fe1 C4 C5 C1 59.1(3)
C3 C4 C5 Fe1 -59.2(2)
B1 C4 C5 Fe1 105.8(3)
C10 C6 C7 C8 0.0(4)
Fe1 C6 C7 C8 -59.9(2)
C10 C6 C7 B2 174.0(3)
Fe1 C6 C7 B2 114.0(3)
C10 C6 C7 Fe1 60.0(2)
N2 B2 C7 C6 113.4(4)
C15 B2 C7 C6 -69.9(4)
N2 B2 C7 C8 -73.9(5)
C15 B2 C7 C8 102.8(4)
N2 B2 C7 Fe1 -161.0(2)
C15 B2 C7 Fe1 15.8(4)
C6 C7 C8 C9 0.5(4)
B2 C7 C8 C9 -173.4(3)
Fe1 C7 C8 C9 -58.9(2)
C6 C7 C8 Fe1 59.4(2)
B2 C7 C8 Fe1 -114.5(3)
C7 C8 C9 C10 -0.8(4)
Fe1 C8 C9 C10 -59.3(2)
C7 C8 C9 Fe1 58.5(2)
C8 C9 C10 C6 0.8(4)
Fe1 C9 C10 C6 -58.2(2)
C8 C9 C10 Fe1 59.1(2)
C7 C6 C10 C9 -0.5(4)
Fe1 C6 C10 C9 59.2(2)
C7 C6 C10 Fe1 -59.8(2)
N2 B2 C15 N3 -62.0(4)
C7 B2 C15 N3 121.3(3)
N2 B2 C15 B1 121.9(3)
C7 B2 C15 B1 -54.7(4)
N1 B1 C15 N3 90.4(5)
C4 B1 C15 N3 -100.5(4)
N1 B1 C15 B2 -94.4(4)
C4 B1 C15 B2 74.7(4)
C2 C3 Fe1 C6 -115.7(2)
C4 C3 Fe1 C6 124.1(2)
C2 C3 Fe1 C5 81.3(2)
C4 C3 Fe1 C5 -38.9(2)
C4 C3 Fe1 C2 -120.2(3)
C2 C3 Fe1 C8 171.1(3)
C4 C3 Fe1 C8 50.9(4)
C2 C3 Fe1 C7 -158.6(2)
C4 C3 Fe1 C7 81.2(2)
C2 C3 Fe1 C4 120.2(3)
C2 C3 Fe1 C10 -76.8(3)
C4 C3 Fe1 C10 162.99(19)
C2 C3 Fe1 C1 37.5(2)
C4 C3 Fe1 C1 -82.8(2)
C2 C3 Fe1 C9 -55.3(7)
C4 C3 Fe1 C9 -175.5(5)
C10 C6 Fe1 C3 130.5(2)
C7 C6 Fe1 C3 -109.6(2)
C10 C6 Fe1 C5 -163.6(5)
C7 C6 Fe1 C5 -43.7(6)
C10 C6 Fe1 C2 88.5(2)
C7 C6 Fe1 C2 -151.6(2)
C10 C6 Fe1 C8 -80.8(2)
C7 C6 Fe1 C8 39.13(19)
C10 C6 Fe1 C7 -119.9(3)
C10 C6 Fe1 C4 171.7(2)
C7 C6 Fe1 C4 -68.4(2)
C7 C6 Fe1 C10 119.9(3)
C10 C6 Fe1 C1 58.6(4)
C7 C6 Fe1 C1 178.5(3)
C10 C6 Fe1 C9 -37.0(2)
C7 C6 Fe1 C9 82.9(2)
C1 C5 Fe1 C3 -81.5(2)
C4 C5 Fe1 C3 39.3(2)
C1 C5 Fe1 C6 -152.9(5)
C4 C5 Fe1 C6 -32.1(6)
C1 C5 Fe1 C2 -37.4(2)
C4 C5 Fe1 C2 83.5(2)
C1 C5 Fe1 C8 130.6(2)
C4 C5 Fe1 C8 -108.6(2)
C1 C5 Fe1 C7 173.3(2)
C4 C5 Fe1 C7 -65.9(2)
C1 C5 Fe1 C4 -120.8(3)
C1 C5 Fe1 C10 53.4(4)
C4 C5 Fe1 C10 174.2(3)
C4 C5 Fe1 C1 120.8(3)
C1 C5 Fe1 C9 87.8(3)
C4 C5 Fe1 C9 -151.4(2)
C1 C2 Fe1 C3 119.1(3)
C1 C2 Fe1 C6 -160.2(2)
C3 C2 Fe1 C6 80.7(2)
C1 C2 Fe1 C5 37.6(2)
C3 C2 Fe1 C5 -81.5(2)
C1 C2 Fe1 C8 -38.5(8)
C3 C2 Fe1 C8 -157.6(7)
C1 C2 Fe1 C7 161.0(3)
C3 C2 Fe1 C7 41.9(4)
C1 C2 Fe1 C4 81.6(2)
C3 C2 Fe1 C4 -37.5(2)
C1 C2 Fe1 C10 -116.0(2)
C3 C2 Fe1 C10 124.8(2)
C3 C2 Fe1 C1 -119.1(3)
C1 C2 Fe1 C9 -75.4(3)
C3 C2 Fe1 C9 165.5(2)
C9 C8 Fe1 C3 165.0(3)
C7 C8 Fe1 C3 44.3(4)
C9 C8 Fe1 C6 81.7(2)
C7 C8 Fe1 C6 -39.09(19)
C9 C8 Fe1 C5 -116.5(2)
C7 C8 Fe1 C5 122.7(2)
C9 C8 Fe1 C2 -44.6(8)
C7 C8 Fe1 C2 -165.4(7)
C9 C8 Fe1 C7 120.8(3)
C9 C8 Fe1 C4 -160.2(2)
C7 C8 Fe1 C4 79.1(2)
C9 C8 Fe1 C10 37.4(2)
C7 C8 Fe1 C10 -83.3(2)
C9 C8 Fe1 C1 -76.3(3)
C7 C8 Fe1 C1 162.9(2)
C7 C8 Fe1 C9 -120.8(3)
C6 C7 Fe1 C3 85.7(2)
C8 C7 Fe1 C3 -157.3(2)
B2 C7 Fe1 C3 -35.3(3)
C8 C7 Fe1 C6 117.1(3)
B2 C7 Fe1 C6 -120.9(3)
C6 C7 Fe1 C5 165.4(2)
C8 C7 Fe1 C5 -77.6(2)
B2 C7 Fe1 C5 44.5(3)
C6 C7 Fe1 C2 57.0(3)
C8 C7 Fe1 C2 174.1(3)
B2 C7 Fe1 C2 -63.9(4)
C6 C7 Fe1 C8 -117.1(3)
B2 C7 Fe1 C8 122.0(3)
C6 C7 Fe1 C4 127.6(2)
C8 C7 Fe1 C4 -115.3(2)
B2 C7 Fe1 C4 6.7(3)
C6 C7 Fe1 C10 -37.4(2)
C8 C7 Fe1 C10 79.7(2)
B2 C7 Fe1 C10 -158.3(3)
C6 C7 Fe1 C1 -177.5(5)
C8 C7 Fe1 C1 -60.4(6)
B2 C7 Fe1 C1 61.6(7)
C6 C7 Fe1 C9 -80.4(2)
C8 C7 Fe1 C9 36.66(19)
B2 C7 Fe1 C9 158.7(3)
C5 C4 Fe1 C3 -117.0(3)
B1 C4 Fe1 C3 120.6(3)
C5 C4 Fe1 C6 169.0(2)
C3 C4 Fe1 C6 -73.9(2)
B1 C4 Fe1 C6 46.7(3)
C3 C4 Fe1 C5 117.0(3)
B1 C4 Fe1 C5 -122.3(3)
C5 C4 Fe1 C2 -79.9(2)
C3 C4 Fe1 C2 37.1(2)
B1 C4 Fe1 C2 157.7(3)
C5 C4 Fe1 C8 88.7(2)
C3 C4 Fe1 C8 -154.2(2)
B1 C4 Fe1 C8 -33.6(3)
C5 C4 Fe1 C7 130.2(2)
C3 C4 Fe1 C7 -112.8(2)
B1 C4 Fe1 C7 7.9(3)
C5 C4 Fe1 C10 -171.5(4)
C3 C4 Fe1 C10 -54.5(5)
B1 C4 Fe1 C10 66.1(6)
C5 C4 Fe1 C1 -36.7(2)
C3 C4 Fe1 C1 80.3(2)
B1 C4 Fe1 C1 -159.1(3)
C5 C4 Fe1 C9 60.7(4)
C3 C4 Fe1 C9 177.8(3)
B1 C4 Fe1 C9 -61.6(4)
C9 C10 Fe1 C3 172.4(2)
C6 C10 Fe1 C3 -67.8(3)
C9 C10 Fe1 C6 -119.8(3)
C9 C10 Fe1 C5 48.5(4)
C6 C10 Fe1 C5 168.3(3)
C9 C10 Fe1 C2 129.7(2)
C6 C10 Fe1 C2 -110.5(2)
C9 C10 Fe1 C8 -37.83(19)
C6 C10 Fe1 C8 82.0(2)
C9 C10 Fe1 C7 -82.2(2)
C6 C10 Fe1 C7 37.6(2)
C9 C10 Fe1 C4 -144.8(5)
C6 C10 Fe1 C4 -25.0(6)
C9 C10 Fe1 C1 86.5(2)
C6 C10 Fe1 C1 -153.7(2)
C6 C10 Fe1 C9 119.8(3)
C2 C1 Fe1 C3 -38.0(2)
C5 C1 Fe1 C3 81.5(2)
C2 C1 Fe1 C6 42.6(4)
C5 C1 Fe1 C6 162.1(3)
C2 C1 Fe1 C5 -119.5(3)
C5 C1 Fe1 C2 119.5(3)
C2 C1 Fe1 C8 170.5(2)
C5 C1 Fe1 C8 -70.1(3)
C2 C1 Fe1 C7 -141.1(5)
C5 C1 Fe1 C7 -21.7(7)
C2 C1 Fe1 C4 -82.5(2)
C5 C1 Fe1 C4 37.0(2)
C2 C1 Fe1 C10 83.8(3)
C5 C1 Fe1 C10 -156.8(2)
C2 C1 Fe1 C9 127.6(2)
C5 C1 Fe1 C9 -112.9(2)
C10 C9 Fe1 C3 -26.8(7)
C8 C9 Fe1 C3 -145.9(6)
C10 C9 Fe1 C6 37.7(2)
C8 C9 Fe1 C6 -81.4(2)
C10 C9 Fe1 C5 -158.6(2)
C8 C9 Fe1 C5 82.3(2)
C10 C9 Fe1 C2 -71.8(3)
C8 C9 Fe1 C2 169.1(2)
C10 C9 Fe1 C8 119.1(3)
C10 C9 Fe1 C7 81.9(2)
C8 C9 Fe1 C7 -37.2(2)
C10 C9 Fe1 C4 159.6(3)
C8 C9 Fe1 C4 40.5(4)
C8 C9 Fe1 C10 -119.1(3)
C10 C9 Fe1 C1 -114.1(2)
C8 C9 Fe1 C1 126.8(2)
C4 B1 N1 C11 -172.5(3)
C15 B1 N1 C11 -4.1(5)
C4 B1 N1 C12 14.6(5)
C15 B1 N1 C12 -177.0(3)
C7 B2 N2 C13 -1.7(5)
C15 B2 N2 C13 -178.2(3)
C7 B2 N2 C14 179.9(3)
C15 B2 N2 C14 3.4(5)
B2 C15 N3 C16 -177.8(3)
B1 C15 N3 C16 -2.7(5)
C17 C16 N3 C15 3.3(5)
C19 C16 N3 C15 125.6(3)
C18 C16 N3 C15 -118.7(3)
